data_7247822
loop_
_publ_author_name
'Zhang, Menglei'
'Li, Zhongkui'
'Zhu, Yanhong'
'Yan, Li'
'Zhong, Xue'
'Zhang, Yijie'
'Li, Ziyao'
'Bai, Yixiang'
'Li, Hui'

_publ_section_title
;
 Mimic uracil--uracil base pairing: self-assembly and single crystal
 structure
;
_journal_issue 3
_journal_name_full CrystEngComm
_journal_page_first 261
_journal_page_last 267
_journal_paper_doi 10.1039/D3CE01056B
_journal_volume 26
_journal_year 2024
_chemical_absolute_configuration ad
_chemical_formula_moiety 'C19 H25 Co N4 O11 P, 2(H2 O)'
_chemical_formula_sum 'C19 H29 Co N4 O13 P'
_chemical_formula_weight 611.36
_space_group_crystal_system monoclinic
_space_group_IT_number 4
_space_group_name_Hall 'P 2yb'
_space_group_name_H-M_alt 'P 1 21 1'
_atom_sites_solution_hydrogens mixed
_atom_sites_solution_primary dual
_audit_creation_date 2023-06-26
_audit_creation_method
;
Olex2 1.5
(compiled 2023.03.06 svn.rbb2c1857 for OlexSys, GUI svn.r6748)
;
_audit_update_record
;
2023-08-16 deposited with the CCDC.	2023-12-01 downloaded from the CCDC.
;
_cell_angle_alpha 90
_cell_angle_beta 95.204(2)
_cell_angle_gamma 90
_cell_formula_units_Z 2
_cell_length_a 7.9718(5)
_cell_length_b 14.0812(9)
_cell_length_c 11.5373(8)
_cell_measurement_reflns_used 6742
_cell_measurement_temperature 296.15
_cell_measurement_theta_max 30.210
_cell_measurement_theta_min 2.287
_cell_volume 1289.75(15)
_computing_cell_refinement 'SAINT v8.34A (Bruker, 2013)'
_computing_data_reduction 'SAINT v8.34A (Bruker, 2013)'
_computing_molecular_graphics 'Olex2 1.5 (Dolomanov et al., 2009)'
_computing_publication_material 'Olex2 1.5 (Dolomanov et al., 2009)'
_computing_structure_refinement 'SHELXL 2018/3 (Sheldrick, 2015)'
_computing_structure_solution 'SHELXT 2014/4 (Sheldrick, 2014)'
_diffrn_ambient_temperature 296.15
_diffrn_measured_fraction_theta_full 1.000
_diffrn_measured_fraction_theta_max 0.920
_diffrn_measurement_device_type 'Bruker APEX-II CCD'
_diffrn_measurement_method '\f and \w scans'
_diffrn_radiation_type MoK\a
_diffrn_radiation_wavelength 0.71073
_diffrn_reflns_av_R_equivalents 0.0297
_diffrn_reflns_av_unetI/netI 0.0526
_diffrn_reflns_Laue_measured_fraction_full 1.000
_diffrn_reflns_Laue_measured_fraction_max 0.920
_diffrn_reflns_limit_h_max 11
_diffrn_reflns_limit_h_min -10
_diffrn_reflns_limit_k_max 19
_diffrn_reflns_limit_k_min -20
_diffrn_reflns_limit_l_max 16
_diffrn_reflns_limit_l_min -15
_diffrn_reflns_number 17788
_diffrn_reflns_point_group_measured_fraction_full 1.000
_diffrn_reflns_point_group_measured_fraction_max 0.886
_diffrn_reflns_theta_full 25.242
_diffrn_reflns_theta_max 31.569
_diffrn_reflns_theta_min 1.772
_exptl_absorpt_coefficient_mu 0.800
_exptl_absorpt_correction_T_max 0.7463
_exptl_absorpt_correction_T_min 0.6316
_exptl_absorpt_correction_type multi-scan
_exptl_absorpt_process_details
;
SADABS-2014/5 (Bruker,2014/5) was used for absorption correction.
wR2(int) was 0.0745 before and 0.0484 after correction.
The Ratio of minimum to maximum transmission is 0.8463.
The \l/2 correction factor is 0.00150.
;
_exptl_crystal_colour pink
_exptl_crystal_colour_primary pink
_exptl_crystal_density_diffrn 1.574
_exptl_crystal_description plate
_exptl_crystal_F_000 634
_exptl_crystal_size_max 0.31
_exptl_crystal_size_mid 0.15
_exptl_crystal_size_min 0.14
_refine_diff_density_max 0.469
_refine_diff_density_min -0.302
_refine_diff_density_rms 0.059
_refine_ls_abs_structure_details
;
 Refined as an inversion twin.
;
_refine_ls_abs_structure_Flack 0.012(11)
_refine_ls_extinction_method none
_refine_ls_goodness_of_fit_ref 0.977
_refine_ls_hydrogen_treatment constr
_refine_ls_matrix_type full
_refine_ls_number_parameters 354
_refine_ls_number_reflns 7654
_refine_ls_number_restraints 1
_refine_ls_restrained_S_all 0.977
_refine_ls_R_factor_all 0.0436
_refine_ls_R_factor_gt 0.0333
_refine_ls_shift/su_max 0.001
_refine_ls_shift/su_mean 0.000
_refine_ls_structure_factor_coef Fsqd
_refine_ls_weighting_details 'w=1/[\s^2^(Fo^2^)+(0.0254P)^2^] where P=(Fo^2^+2Fc^2^)/3'
_refine_ls_weighting_scheme calc
_refine_ls_wR_factor_gt 0.0630
_refine_ls_wR_factor_ref 0.0664
_reflns_Friedel_coverage 0.859
_reflns_Friedel_fraction_full 1.000
_reflns_Friedel_fraction_max 0.849
_reflns_number_gt 6563
_reflns_number_total 7654
_reflns_threshold_expression 'I > 2\s(I)'
_cod_data_source_file d3ce01056b2.cif
_cod_data_source_block 1_a
_cod_depositor_comments 'Adding full bibliography for 7247822--7247826.cif.'
_cod_database_code 7247822
_shelx_shelxl_version_number 2018/3
_shelx_space_group_comment
;
The symmetry employed for this shelxl refinement is uniquely defined
by the following loop, which should always be used as a source of
symmetry information in preference to the above space-group names.
They are only intended as comments.
;
_shelx_estimated_absorpt_t_max 0.896
_shelx_estimated_absorpt_t_min 0.790
_olex2_refinement_description
;
1. Twinned data refinement
 Scales: 0.988(11)
 0.012(11)
2. Fixed Uiso
 At 1.2 times of:
  All C(H) groups, All C(H,H) groups, All N(H) groups
 At 1.5 times of:
  All O(H) groups, All O(H,H) groups
3.a Free rotating group:
 O10(H10A,H10B), O11(H11C,H11D)
3.b Rotating group:
 O1(H1A,H1B), O2(H2A,H2B), O3(H3A,H3B)
3.c Ternary CH refined with riding coordinates:
 C12(H12), C13(H13), C15(H15)
3.d Secondary CH2 refined with riding coordinates:
 C11(H11A,H11B), C14(H14A,H14B)
3.e Aromatic/amide H refined with riding coordinates:
 N4(H4), C1(H1), C2(H2), C4(H4A), C5(H5), C6(H6), C7(H7), C9(H9A), C10(H10),
 C18(H18), C19(H19)
3.f Idealised tetrahedral OH refined as rotating group:
 O9(H9)
;
_olex2_submission_special_instructions 'No special instructions were received'

loop_
_space_group_symop_operation_xyz
'x, y, z'
'-x, y+1/2, -z'

loop_
_atom_site_label
_atom_site_type_symbol
_atom_site_fract_x
_atom_site_fract_y
_atom_site_fract_z
_atom_site_U_iso_or_equiv
_atom_site_adp_type
_atom_site_occupancy
_atom_site_site_symmetry_order
_atom_site_calc_flag
_atom_site_refinement_flags_posn
_atom_site_refinement_flags_adp
_atom_site_refinement_flags_occupancy
_atom_site_disorder_assembly
_atom_site_disorder_group
Co1 Co 0.58212(4) 0.41122(2) 0.53626(3) 0.01789(8) Uani 1 1 d . . . . .
P1 P 0.32493(8) 0.59014(5) 0.56063(6) 0.01820(14) Uani 1 1 d . . . . .
O1 O 0.4416(2) 0.28343(14) 0.52456(17) 0.0245(4) Uani 1 1 d . . . . .
H1A H 0.481291 0.246663 0.475365 0.037 Uiso 1 1 d R U . . .
H1B H 0.456853 0.253792 0.588835 0.037 Uiso 1 1 d R U . . .
O2 O 0.8028(3) 0.33289(15) 0.55424(18) 0.0292(5) Uani 1 1 d . . . . .
H2A H 0.782470 0.275913 0.531973 0.044 Uiso 1 1 d R U . . .
H2B H 0.870220 0.353963 0.506863 0.044 Uiso 1 1 d R U . . .
O3 O 0.7269(2) 0.53526(14) 0.55516(17) 0.0266(4) Uani 1 1 d . . . . .
H3A H 0.665745 0.580652 0.575640 0.040 Uiso 1 1 d R U . . .
H3B H 0.755481 0.551969 0.488885 0.040 Uiso 1 1 d R U . . .
O4 O 0.3655(2) 0.48941(13) 0.52685(16) 0.0217(4) Uani 1 1 d . . . . .
O5 O 0.2373(2) 0.64629(13) 0.46053(15) 0.0231(4) Uani 1 1 d . . . . .
O6 O 0.4764(2) 0.64341(14) 0.61880(16) 0.0255(4) Uani 1 1 d . . . . .
O7 O 0.1914(3) 0.57496(14) 0.65494(17) 0.0296(5) Uani 1 1 d . . . . .
O8 O 0.0505(3) 0.56968(15) 0.86980(16) 0.0296(5) Uani 1 1 d . . . . .
O9 O -0.3061(3) 0.6560(2) 0.83342(19) 0.0431(6) Uani 1 1 d . . . . .
H9 H -0.366345 0.650146 0.772353 0.065 Uiso 1 1 calc R U . . .
O12 O 0.0269(3) 0.6099(3) 1.2034(2) 0.0796(12) Uani 1 1 d . . . . .
O13 O 0.5823(3) 0.67864(18) 1.26857(19) 0.0406(6) Uani 1 1 d . . . . .
N1 N 0.5850(3) 0.4126(2) 1.34642(17) 0.0256(4) Uani 1 1 d . . . . .
N2 N 0.5806(3) 0.4068(2) 0.72840(17) 0.0247(4) Uani 1 1 d . . . . .
N3 N 0.1749(3) 0.6303(2) 1.0459(2) 0.0332(6) Uani 1 1 d . . . . .
N4 N 0.3071(3) 0.6416(2) 1.2330(2) 0.0336(6) Uani 1 1 d . . . . .
H4 H 0.301231 0.638906 1.307015 0.040 Uiso 1 1 calc R U . . .
C1 C 0.7229(4) 0.4319(2) 1.2943(2) 0.0337(8) Uani 1 1 d . . . . .
H1 H 0.821642 0.444774 1.340895 0.040 Uiso 1 1 calc R U . . .
C2 C 0.7283(4) 0.4341(2) 1.1749(2) 0.0324(8) Uani 1 1 d . . . . .
H2 H 0.828032 0.449451 1.143256 0.039 Uiso 1 1 calc R U . . .
C3 C 0.5837(3) 0.4131(3) 1.1021(2) 0.0252(5) Uani 1 1 d . . . . .
C4 C 0.4410(4) 0.3937(3) 1.1573(2) 0.0374(9) Uani 1 1 d . . . . .
H4A H 0.340499 0.379569 1.113295 0.045 Uiso 1 1 calc R U . . .
C5 C 0.4462(4) 0.3951(3) 1.2777(2) 0.0374(8) Uani 1 1 d . . . . .
H5 H 0.347181 0.383114 1.311977 0.045 Uiso 1 1 calc R U . . .
C6 C 0.7239(4) 0.4004(2) 0.7982(2) 0.0275(6) Uani 1 1 d . . . . .
H6 H 0.824516 0.393834 0.764020 0.033 Uiso 1 1 calc R U . . .
C7 C 0.7306(4) 0.4031(3) 0.9184(2) 0.0290(6) Uani 1 1 d . . . . .
H7 H 0.833765 0.399025 0.962693 0.035 Uiso 1 1 calc R U . . .
C8 C 0.5833(3) 0.4118(3) 0.9726(2) 0.0243(5) Uani 1 1 d . . . . .
C9 C 0.4343(4) 0.4188(3) 0.9005(2) 0.0289(6) Uani 1 1 d . . . . .
H9A H 0.331932 0.425174 0.932527 0.035 Uiso 1 1 calc R U . . .
C10 C 0.4388(3) 0.4161(3) 0.7810(2) 0.0275(6) Uani 1 1 d . . . . .
H10 H 0.337549 0.421138 0.734571 0.033 Uiso 1 1 calc R U . . .
C11 C 0.0956(4) 0.6529(2) 0.6907(2) 0.0279(6) Uani 1 1 d . . . . .
H11A H 0.039670 0.684772 0.623400 0.033 Uiso 1 1 calc R U . . .
H11B H 0.168443 0.698203 0.733931 0.033 Uiso 1 1 calc R U . . .
C12 C -0.0331(4) 0.6143(2) 0.7667(2) 0.0252(6) Uani 1 1 d . . . . .
H12 H -0.102442 0.566843 0.722654 0.030 Uiso 1 1 calc R U . . .
C13 C -0.1480(4) 0.6915(2) 0.8096(3) 0.0324(7) Uani 1 1 d . . . . .
H13 H -0.158875 0.745616 0.756076 0.039 Uiso 1 1 calc R U . . .
C14 C -0.0511(4) 0.7180(3) 0.9258(3) 0.0380(8) Uani 1 1 d . . . . .
H14A H 0.038783 0.762683 0.914783 0.046 Uiso 1 1 calc R U . . .
H14B H -0.125250 0.745027 0.979233 0.046 Uiso 1 1 calc R U . . .
C15 C 0.0182(4) 0.6232(2) 0.9687(2) 0.0302(7) Uani 1 1 d . . . . .
H15 H -0.067090 0.590377 1.009937 0.036 Uiso 1 1 calc R U . . .
C16 C 0.1588(5) 0.6257(3) 1.1643(3) 0.0424(10) Uani 1 1 d . . . . .
C17 C 0.4628(4) 0.6611(2) 1.1969(2) 0.0283(6) Uani 1 1 d . . . . .
C18 C 0.4689(4) 0.6592(2) 1.0724(2) 0.0305(7) Uani 1 1 d . . . . .
H18 H 0.570710 0.667855 1.040358 0.037 Uiso 1 1 calc R U . . .
C19 C 0.3273(4) 0.6450(2) 1.0034(2) 0.0312(7) Uani 1 1 d . . . . .
H19 H 0.332700 0.645109 0.923263 0.037 Uiso 1 1 calc R U . . .
O10 O 0.8849(3) 0.6536(2) 0.4179(2) 0.0441(6) Uani 1 1 d G . . . .
H10A H 0.989448 0.640768 0.420638 0.066 Uiso 1 1 d G U . . .
H10B H 0.851256 0.651670 0.345910 0.066 Uiso 1 1 d G U . . .
O11 O 1.1025(3) 0.36203(19) 0.4641(3) 0.0478(6) Uani 1 1 d G . . . .
H11C H 1.161576 0.410838 0.482916 0.072 Uiso 1 1 d G U . . .
H11D H 1.163730 0.315498 0.488398 0.072 Uiso 1 1 d G U . . .

loop_
_atom_site_aniso_label
_atom_site_aniso_U_11
_atom_site_aniso_U_22
_atom_site_aniso_U_33
_atom_site_aniso_U_23
_atom_site_aniso_U_13
_atom_site_aniso_U_12
Co1 0.01958(16) 0.02171(16) 0.01254(14) -0.00085(15) 0.00225(11) 0.00025(16)
P1 0.0190(3) 0.0208(3) 0.0149(3) 0.0008(3) 0.0026(2) 0.0014(3)
O1 0.0286(11) 0.0221(10) 0.0235(10) 0.0004(8) 0.0054(8) 0.0009(8)
O2 0.0278(11) 0.0252(11) 0.0355(12) -0.0013(9) 0.0077(9) 0.0028(9)
O3 0.0256(11) 0.0296(11) 0.0252(11) -0.0029(8) 0.0047(8) -0.0034(8)
O4 0.0203(10) 0.0200(10) 0.0247(10) -0.0018(8) 0.0024(7) 0.0010(7)
O5 0.0228(10) 0.0273(10) 0.0189(9) 0.0033(8) 0.0002(7) 0.0032(8)
O6 0.0272(10) 0.0266(10) 0.0218(10) -0.0030(8) -0.0026(8) -0.0011(8)
O7 0.0338(11) 0.0290(12) 0.0285(11) 0.0076(9) 0.0168(8) 0.0073(9)
O8 0.0342(12) 0.0386(12) 0.0154(9) -0.0018(8) -0.0008(8) 0.0024(9)
O9 0.0243(12) 0.0802(18) 0.0248(11) -0.0044(12) 0.0027(9) 0.0047(12)
O12 0.0369(15) 0.179(4) 0.0237(13) -0.0070(17) 0.0087(11) -0.0316(19)
O13 0.0294(12) 0.0595(16) 0.0313(12) -0.0115(11) -0.0059(9) 0.0014(11)
N1 0.0305(12) 0.0306(11) 0.0158(10) -0.0013(13) 0.0034(8) -0.0034(13)
N2 0.0325(12) 0.0255(11) 0.0160(10) 0.0003(12) 0.0020(8) 0.0015(12)
N3 0.0272(14) 0.0567(18) 0.0153(11) -0.0016(11) 0.0010(9) -0.0040(12)
N4 0.0318(14) 0.0552(17) 0.0135(11) -0.0027(11) 0.0009(10) -0.0032(12)
C1 0.0289(16) 0.055(2) 0.0165(13) -0.0033(13) -0.0001(11) -0.0054(14)
C2 0.0291(16) 0.048(2) 0.0210(13) 0.0001(12) 0.0081(11) -0.0055(13)
C3 0.0347(14) 0.0265(13) 0.0144(11) 0.0012(15) 0.0029(9) -0.0011(16)
C4 0.0317(16) 0.064(3) 0.0162(13) -0.0004(14) -0.0017(11) -0.0166(16)
C5 0.0339(16) 0.061(3) 0.0183(13) 0.0003(14) 0.0069(11) -0.0170(16)
C6 0.0290(14) 0.0372(18) 0.0168(12) -0.0011(13) 0.0055(10) 0.0009(14)
C7 0.0308(15) 0.0378(17) 0.0179(12) 0.0016(14) -0.0003(10) -0.0011(15)
C8 0.0351(14) 0.0235(12) 0.0143(11) -0.0010(14) 0.0030(9) -0.0033(15)
C9 0.0311(14) 0.0384(17) 0.0179(12) 0.0008(14) 0.0060(10) 0.0032(15)
C10 0.0289(14) 0.0366(15) 0.0168(11) 0.0017(15) 0.0012(9) 0.0023(16)
C11 0.0299(16) 0.0312(16) 0.0236(14) -0.0007(12) 0.0087(11) 0.0059(12)
C12 0.0248(14) 0.0372(17) 0.0135(12) -0.0015(11) 0.0001(10) -0.0002(12)
C13 0.0298(17) 0.045(2) 0.0222(15) -0.0016(13) 0.0007(12) 0.0037(14)
C14 0.0327(18) 0.050(2) 0.0303(16) -0.0142(15) 0.0003(13) 0.0045(14)
C15 0.0258(15) 0.050(2) 0.0147(13) -0.0066(12) 0.0016(11) -0.0049(13)
C16 0.0338(19) 0.077(3) 0.0159(15) -0.0039(16) 0.0026(13) -0.0069(17)
C17 0.0279(16) 0.0313(16) 0.0252(15) -0.0041(12) -0.0002(12) 0.0034(12)
C18 0.0245(15) 0.0423(18) 0.0253(15) -0.0040(13) 0.0062(11) 0.0001(13)
C19 0.0289(16) 0.0474(19) 0.0179(14) -0.0004(13) 0.0046(11) -0.0007(14)
O10 0.0280(12) 0.0713(18) 0.0335(12) 0.0016(13) 0.0057(9) -0.0048(12)
O11 0.0259(13) 0.0421(14) 0.0746(19) -0.0013(14) 0.0002(12) -0.0037(10)

loop_
_atom_type_symbol
_atom_type_description
_atom_type_scat_dispersion_real
_atom_type_scat_dispersion_imag
_atom_type_scat_source
C C 0.0033 0.0016 'International Tables Vol C Tables 4.2.6.8 and 6.1.1.4'
H H 0.0000 0.0000 'International Tables Vol C Tables 4.2.6.8 and 6.1.1.4'
Co Co 0.3494 0.9721 'International Tables Vol C Tables 4.2.6.8 and 6.1.1.4'
N N 0.0061 0.0033 'International Tables Vol C Tables 4.2.6.8 and 6.1.1.4'
O O 0.0106 0.0060 'International Tables Vol C Tables 4.2.6.8 and 6.1.1.4'
P P 0.1023 0.0942 'International Tables Vol C Tables 4.2.6.8 and 6.1.1.4'

loop_
_geom_angle_atom_site_label_1
_geom_angle_atom_site_label_2
_geom_angle_atom_site_label_3
_geom_angle
_geom_angle_site_symmetry_1
_geom_angle_site_symmetry_3
_geom_angle_publ_flag
O1 Co1 N1 89.83(9) . 1_554 ?
O1 Co1 N2 89.39(9) . . ?
O2 Co1 O1 89.63(8) . . ?
O2 Co1 O3 88.78(9) . . ?
O2 Co1 N1 91.08(9) . 1_554 ?
O2 Co1 N2 88.08(9) . . ?
O3 Co1 O1 177.31(8) . . ?
O3 Co1 N1 92.37(9) . 1_554 ?
O3 Co1 N2 88.39(9) . . ?
O4 Co1 O1 90.84(8) . . ?
O4 Co1 O2 177.29(8) . . ?
O4 Co1 O3 90.64(7) . . ?
O4 Co1 N1 91.59(8) . 1_554 ?
O4 Co1 N2 89.26(8) . . ?
N1 Co1 N2 178.86(13) 1_554 . ?
O4 P1 O5 112.76(11) . . ?
O4 P1 O6 113.30(11) . . ?
O4 P1 O7 102.71(11) . . ?
O5 P1 O6 111.74(11) . . ?
O5 P1 O7 107.32(11) . . ?
O6 P1 O7 108.35(11) . . ?
Co1 O1 H1A 109.5 . . ?
Co1 O1 H1B 109.2 . . ?
H1A O1 H1B 104.5 . . ?
Co1 O2 H2A 109.5 . . ?
Co1 O2 H2B 109.2 . . ?
H2A O2 H2B 104.3 . . ?
Co1 O3 H3A 109.4 . . ?
Co1 O3 H3B 109.1 . . ?
H3A O3 H3B 104.4 . . ?
P1 O4 Co1 133.68(12) . . ?
C11 O7 P1 120.13(17) . . ?
C15 O8 C12 109.1(2) . . ?
C13 O9 H9 109.5 . . ?
C1 N1 Co1 122.56(18) . 1_556 ?
C5 N1 Co1 120.84(17) . 1_556 ?
C5 N1 C1 116.6(2) . . ?
C6 N2 Co1 121.42(17) . . ?
C10 N2 Co1 122.13(17) . . ?
C10 N2 C6 116.3(2) . . ?
C16 N3 C15 116.4(2) . . ?
C19 N3 C15 121.8(2) . . ?
C19 N3 C16 121.7(3) . . ?
C16 N4 H4 116.2 . . ?
C17 N4 H4 116.2 . . ?
C17 N4 C16 127.5(3) . . ?
N1 C1 H1 118.1 . . ?
N1 C1 C2 123.9(3) . . ?
C2 C1 H1 118.1 . . ?
C1 C2 H2 120.1 . . ?
C1 C2 C3 119.8(3) . . ?
C3 C2 H2 120.1 . . ?
C2 C3 C8 122.1(2) . . ?
C4 C3 C2 115.8(2) . . ?
C4 C3 C8 122.1(2) . . ?
C3 C4 H4A 119.7 . . ?
C3 C4 C5 120.5(3) . . ?
C5 C4 H4A 119.7 . . ?
N1 C5 C4 123.4(3) . . ?
N1 C5 H5 118.3 . . ?
C4 C5 H5 118.3 . . ?
N2 C6 H6 118.2 . . ?
N2 C6 C7 123.6(3) . . ?
C7 C6 H6 118.2 . . ?
C6 C7 H7 120.1 . . ?
C6 C7 C8 119.9(3) . . ?
C8 C7 H7 120.1 . . ?
C7 C8 C3 121.9(2) . . ?
C7 C8 C9 116.7(2) . . ?
C9 C8 C3 121.4(2) . . ?
C8 C9 H9A 120.1 . . ?
C10 C9 C8 119.7(2) . . ?
C10 C9 H9A 120.1 . . ?
N2 C10 C9 123.7(2) . . ?
N2 C10 H10 118.2 . . ?
C9 C10 H10 118.2 . . ?
O7 C11 H11A 110.2 . . ?
O7 C11 H11B 110.2 . . ?
O7 C11 C12 107.6(2) . . ?
H11A C11 H11B 108.5 . . ?
C12 C11 H11A 110.2 . . ?
C12 C11 H11B 110.2 . . ?
O8 C12 C11 110.3(2) . . ?
O8 C12 H12 109.0 . . ?
O8 C12 C13 106.6(2) . . ?
C11 C12 H12 109.0 . . ?
C11 C12 C13 113.0(3) . . ?
C13 C12 H12 109.0 . . ?
O9 C13 C12 112.6(3) . . ?
O9 C13 H13 111.7 . . ?
O9 C13 C14 107.8(3) . . ?
C12 C13 H13 111.7 . . ?
C12 C13 C14 100.7(2) . . ?
C14 C13 H13 111.7 . . ?
C13 C14 H14A 111.3 . . ?
C13 C14 H14B 111.3 . . ?
H14A C14 H14B 109.2 . . ?
C15 C14 C13 102.2(2) . . ?
C15 C14 H14A 111.3 . . ?
C15 C14 H14B 111.3 . . ?
O8 C15 N3 108.6(2) . . ?
O8 C15 C14 107.2(2) . . ?
O8 C15 H15 109.1 . . ?
N3 C15 C14 113.8(3) . . ?
N3 C15 H15 109.1 . . ?
C14 C15 H15 109.1 . . ?
O12 C16 N3 122.8(3) . . ?
O12 C16 N4 123.2(3) . . ?
N4 C16 N3 114.1(3) . . ?
O13 C17 N4 120.3(3) . . ?
O13 C17 C18 125.4(3) . . ?
N4 C17 C18 114.3(3) . . ?
C17 C18 H18 120.2 . . ?
C19 C18 C17 119.5(3) . . ?
C19 C18 H18 120.2 . . ?
N3 C19 H19 118.7 . . ?
C18 C19 N3 122.7(3) . . ?
C18 C19 H19 118.7 . . ?
H10A O10 H10B 104.5 . . ?
H11C O11 H11D 104.5 . . ?

loop_
_geom_bond_atom_site_label_1
_geom_bond_atom_site_label_2
_geom_bond_distance
_geom_bond_site_symmetry_2
_geom_bond_publ_flag
Co1 O1 2.1175(19) . ?
Co1 O2 2.071(2) . ?
Co1 O3 2.0939(19) . ?
Co1 O4 2.0429(18) . ?
Co1 N1 2.192(2) 1_554 ?
Co1 N2 2.219(2) . ?
P1 O4 1.5136(19) . ?
P1 O5 1.5167(18) . ?
P1 O6 1.524(2) . ?
P1 O7 1.604(2) . ?
O1 H1A 0.8503 . ?
O1 H1B 0.8501 . ?
O2 H2A 0.8536 . ?
O2 H2B 0.8536 . ?
O3 H3A 0.8501 . ?
O3 H3B 0.8507 . ?
O7 C11 1.419(3) . ?
O8 C12 1.452(3) . ?
O8 C15 1.410(3) . ?
O9 H9 0.8200 . ?
O9 C13 1.406(4) . ?
O12 C16 1.202(4) . ?
O13 C17 1.229(3) . ?
N1 C1 1.328(4) . ?
N1 C5 1.325(3) . ?
N2 C6 1.340(3) . ?
N2 C10 1.337(3) . ?
N3 C15 1.471(4) . ?
N3 C16 1.385(4) . ?
N3 C19 1.366(4) . ?
N4 H4 0.8600 . ?
N4 C16 1.380(4) . ?
N4 C17 1.372(4) . ?
C1 H1 0.9300 . ?
C1 C2 1.382(4) . ?
C2 H2 0.9300 . ?
C2 C3 1.395(4) . ?
C3 C4 1.381(4) . ?
C3 C8 1.494(3) . ?
C4 H4A 0.9300 . ?
C4 C5 1.386(4) . ?
C5 H5 0.9300 . ?
C6 H6 0.9300 . ?
C6 C7 1.383(4) . ?
C7 H7 0.9300 . ?
C7 C8 1.385(4) . ?
C8 C9 1.391(4) . ?
C9 H9A 0.9300 . ?
C9 C10 1.383(3) . ?
C10 H10 0.9300 . ?
C11 H11A 0.9700 . ?
C11 H11B 0.9700 . ?
C11 C12 1.509(4) . ?
C12 H12 0.9800 . ?
C12 C13 1.532(4) . ?
C13 H13 0.9800 . ?
C13 C14 1.532(4) . ?
C14 H14A 0.9700 . ?
C14 H14B 0.9700 . ?
C14 C15 1.511(5) . ?
C15 H15 0.9800 . ?
C17 C18 1.442(4) . ?
C18 H18 0.9300 . ?
C18 C19 1.336(4) . ?
C19 H19 0.9300 . ?
O10 H10A 0.8503 . ?
O10 H10B 0.8499 . ?
O11 H11C 0.8501 . ?
O11 H11D 0.8492 . ?

loop_
_geom_hbond_atom_site_label_D
_geom_hbond_atom_site_label_H
_geom_hbond_atom_site_label_A
_geom_hbond_distance_DH
_geom_hbond_distance_HA
_geom_hbond_distance_DA
_geom_hbond_angle_DHA
_geom_hbond_site_symmetry_A
_geom_hbond_publ_flag
O1 H1A O6 0.85 1.86 2.692(3) 164.2 2_646 yes
O1 H1B O13 0.85 2.00 2.827(3) 162.7 2_647 yes
O2 H2A O5 0.85 1.83 2.651(3) 159.4 2_646 yes
O2 H2B O11 0.85 1.96 2.722(3) 147.6 . yes
O3 H3A O6 0.85 1.86 2.667(3) 159.0 . yes
O3 H3B O10 0.85 1.98 2.690(3) 139.7 . yes
O9 H9 O6 0.82 2.08 2.897(3) 176.6 1_455 yes
N4 H4 O5 0.86 1.89 2.733(3) 166.3 1_556 yes
O10 H10A O5 0.85 1.99 2.809(3) 161.7 1_655 yes
O10 H10B O12 0.85 2.33 2.879(3) 122.8 1_654 yes
O10 H10B O13 0.85 2.28 2.856(3) 125.5 1_554 yes
O11 H11C O4 0.85 1.99 2.804(3) 159.0 1_655 yes

loop_
_geom_torsion_atom_site_label_1
_geom_torsion_atom_site_label_2
_geom_torsion_atom_site_label_3
_geom_torsion_atom_site_label_4
_geom_torsion
_geom_torsion_site_symmetry_1
_geom_torsion_site_symmetry_2
_geom_torsion_site_symmetry_3
_geom_torsion_site_symmetry_4
_geom_torsion_publ_flag
Co1 N1 C1 C2 -179.4(2) 1_556 . . . ?
Co1 N1 C5 C4 -179.1(3) 1_556 . . . ?
Co1 N2 C6 C7 176.0(3) . . . . ?
Co1 N2 C10 C9 -176.5(3) . . . . ?
P1 O7 C11 C12 172.74(18) . . . . ?
O4 P1 O7 C11 -166.9(2) . . . . ?
O5 P1 O4 Co1 125.05(15) . . . . ?
O5 P1 O7 C11 -47.9(2) . . . . ?
O6 P1 O4 Co1 -3.1(2) . . . . ?
O6 P1 O7 C11 72.9(2) . . . . ?
O7 P1 O4 Co1 -119.76(16) . . . . ?
O7 C11 C12 O8 62.0(3) . . . . ?
O7 C11 C12 C13 -178.8(2) . . . . ?
O8 C12 C13 O9 -85.4(3) . . . . ?
O8 C12 C13 C14 29.2(3) . . . . ?
O9 C13 C14 C15 81.7(3) . . . . ?
O13 C17 C18 C19 -175.8(3) . . . . ?
N1 C1 C2 C3 -1.4(5) . . . . ?
N2 C6 C7 C8 0.7(6) . . . . ?
N4 C17 C18 C19 3.9(5) . . . . ?
C1 N1 C5 C4 1.8(6) . . . . ?
C1 C2 C3 C4 1.7(5) . . . . ?
C1 C2 C3 C8 -178.4(3) . . . . ?
C2 C3 C4 C5 -0.4(5) . . . . ?
C2 C3 C8 C7 19.6(5) . . . . ?
C2 C3 C8 C9 -160.8(4) . . . . ?
C3 C4 C5 N1 -1.5(6) . . . . ?
C3 C8 C9 C10 -179.2(3) . . . . ?
C4 C3 C8 C7 -160.5(4) . . . . ?
C4 C3 C8 C9 19.1(5) . . . . ?
C5 N1 C1 C2 -0.4(5) . . . . ?
C6 N2 C10 C9 -0.4(5) . . . . ?
C6 C7 C8 C3 178.8(3) . . . . ?
C6 C7 C8 C9 -0.8(6) . . . . ?
C7 C8 C9 C10 0.4(5) . . . . ?
C8 C3 C4 C5 179.7(3) . . . . ?
C8 C9 C10 N2 0.2(6) . . . . ?
C10 N2 C6 C7 -0.1(5) . . . . ?
C11 C12 C13 O9 153.4(2) . . . . ?
C11 C12 C13 C14 -92.1(3) . . . . ?
C12 O8 C15 N3 -137.8(2) . . . . ?
C12 O8 C15 C14 -14.5(3) . . . . ?
C12 C13 C14 C15 -36.5(3) . . . . ?
C13 C14 C15 O8 32.7(3) . . . . ?
C13 C14 C15 N3 152.7(2) . . . . ?
C15 O8 C12 C11 113.1(3) . . . . ?
C15 O8 C12 C13 -9.9(3) . . . . ?
C15 N3 C16 O12 5.2(6) . . . . ?
C15 N3 C16 N4 -174.2(3) . . . . ?
C15 N3 C19 C18 174.5(3) . . . . ?
C16 N3 C15 O8 -142.3(3) . . . . ?
C16 N3 C15 C14 98.5(3) . . . . ?
C16 N3 C19 C18 -2.4(5) . . . . ?
C16 N4 C17 O13 176.2(3) . . . . ?
C16 N4 C17 C18 -3.6(5) . . . . ?
C17 N4 C16 O12 -179.2(4) . . . . ?
C17 N4 C16 N3 0.3(6) . . . . ?
C17 C18 C19 N3 -1.2(5) . . . . ?
C19 N3 C15 O8 40.7(4) . . . . ?
C19 N3 C15 C14 -78.6(4) . . . . ?
C19 N3 C16 O12 -177.7(4) . . . . ?
C19 N3 C16 N4 2.8(5) . . . . ?

loop_
_twin_individual_id
_twin_individual_mass_fraction_refined
1 0.988(11)
2 0.012(11)
